data_1546325
loop_
_publ_author_name
'Kokunov, Yu. V.'
'Gorbunova, Yu. E.'
'Afanasjev, V. M.'
'Petrov, V. N.'
'Dadidovich, R. L.'
'Buslaev, Yu. A.'

_publ_section_title
;
 Synthesis, 19F, 125Te NMR spectra and crystal structure of NBu4TeF5 and
 NH4TeF5 (NH4F)0.25 ('(NH4)2TeF6')
;
_journal_name_full 'Journal of Fluorine Chemistry'
_journal_page_first 285
_journal_page_last 298
_journal_paper_doi 10.1016/S0022-1139(00)84994-5
_journal_volume 50
_journal_year 1990
_chemical_formula_sum 'F5.25 H5 N1.25 Te'
_chemical_formula_weight 249.889
_space_group_IT_number 114
_symmetry_cell_setting tetragonal
_symmetry_Int_Tables_number 114
_symmetry_space_group_name_Hall 'P -4 2n'
_symmetry_space_group_name_H-M 'P -4 21 c'
_cell_angle_alpha 90.
_cell_angle_beta 90.
_cell_angle_gamma 90.
_cell_formula_units_Z 8
_cell_length_a 13.754(2)
_cell_length_b 13.754(2)
_cell_length_c 5.9258(6)
_cell_volume 1121.0(3)
_diffrn_ambient_temperature 293
_diffrn_radiation_probe x-ray
_diffrn_radiation_type MoK\a
_diffrn_radiation_wavelength 0.71069
_refine_ls_number_reflns 758
_refine_ls_R_factor_gt 0.066
_cod_data_source_file J-Fluor-Chem-1990-50-285-298-2.cif
_cod_data_source_block 2
_cod_original_formula_sum 'H5 F5.25 N1.25 Te'
_cod_database_code 1546325

loop_
_symmetry_equiv_pos_site_id
_symmetry_equiv_pos_as_xyz
1 x,y,z
2 y,-x,-z
3 -x,-y,z
4 -y,x,-z
5 1/2+x,1/2-y,1/2-z
6 1/2-y,1/2-x,1/2+z
7 1/2-x,1/2+y,1/2-z
8 1/2+y,1/2+x,1/2+z

loop_
_atom_site_label
_atom_site_type_symbol
_atom_site_thermal_displace_type
_atom_site_fract_x
_atom_site_fract_y
_atom_site_fract_z
_atom_site_occupancy
_atom_site_U_iso_or_equiv
_atom_site_calc_flag
_atom_site_refinement_flags
_atom_site_disorder_assembly
_atom_site_disorder_group
Te1 Te Uiso 0.31530(10) -0.00900(10) -0.0222(3) 1.000 0.0444 . . . .
F1 F Uiso 0.2090(10) -0.004(2) -0.212(2) 1.000 0.0900 . . . .
F2 F Uiso 0.3110(10) -0.1422(8) -0.126(3) 1.000 0.0800 . . . .
F3 F Uiso 0.2790(10) 0.1255(8) -0.007(4) 1.000 0.0900 . . . .
F4 F Uiso 0.2040(10) -0.0330(10) 0.185(3) 1.000 0.1000 . . . .
F5 F Uiso 0.376(2) 0.018(2) -0.296(4) 1.000 0.1700 . . . .
F6 F Uiso 0.00000 0.00000 0.00000 1.000 0.1800 . . . .
N1 N Uiso 0.00000 0.00000 -0.50000 1.000 0.1900 . . . .
N2 N Uiso 0.1610(10) -0.1780(10) 0.499(7) 1.000 0.0600 . . . .

loop_
_geom_angle_atom_site_label_1
_geom_angle_atom_site_label_2
_geom_angle_atom_site_label_3
_geom_angle
_geom_angle_site_symmetry_1
_geom_angle_site_symmetry_2
_geom_angle_site_symmetry_3
_geom_angle_publ_flag
F1 Te1 F2 79.5(9) . . . yes
F1 Te1 F3 77.7(10) . . . yes
F1 Te1 F4 76.9(6) . . . yes
F1 Te1 F5 79.4(9) . . . yes
F2 Te1 F3 157.0(7) . . . yes
F2 Te1 F4 90.9(6) . . . yes
F2 Te1 F5 85.7(10) . . . yes
F3 Te1 F4 86.0(7) . . . yes
F3 Te1 F5 88.0(11) . . . yes
F4 Te1 F5 156.3(9) . . . yes

loop_
_geom_bond_atom_site_label_1
_geom_bond_atom_site_label_2
_geom_bond_distance
_geom_bond_site_symmetry_1
_geom_bond_site_symmetry_2
_geom_bond_publ_flag
Te1 F1 1.846(13) . . yes
Te1 F2 1.933(12) . . yes
Te1 F3 1.918(11) . . yes
Te1 F4 1.990(16) . . yes
Te1 F5 1.86(2) . . yes
